data_2209528
loop_
_publ_author_name
'Dang, Dong-Bin'
'Bai, Yan'
'Duan, Chun-Ying'

_publ_section_title Bis{<i>N</i>-(2-hydroxybenzoyl)-<i>N</i>'-[1-(2-pyridyl)ethylidene}hydrazinato]copper(II)
_journal_coeditor_code HG2032
_journal_issue 7
_journal_name_full 'Acta Crystallographica Section E'
_journal_page_first m1567
_journal_page_last m1568
_journal_paper_doi 10.1107/S1600536806019337
_journal_volume 62
_journal_year 2006
_chemical_formula_iupac '[Cu (C14 H12 N3 O2)2]'
_chemical_formula_moiety 'C28 H24 Cu N6 O4'
_chemical_formula_sum 'C28 H24 Cu N6 O4'
_chemical_formula_weight 572.07
_chemical_name_systematic
;
Bis{N-(2-hydroxybenzoyl)-N'-[1-(2-pyridyl)ethylidene]hydrazinato]copper(II)
;
_space_group_IT_number 41
_symmetry_cell_setting orthorhombic
_symmetry_space_group_name_Hall 'A 2 -2ab'
_symmetry_space_group_name_H-M 'A b a 2'
_atom_sites_solution_hydrogens geom
_atom_sites_solution_primary direct
_atom_sites_solution_secondary difmap
_audit_creation_method SHELXL-97
_cell_angle_alpha 90.00
_cell_angle_beta 90.00
_cell_angle_gamma 90.00
_cell_formula_units_Z 4
_cell_length_a 12.570(2)
_cell_length_b 18.731(4)
_cell_length_c 10.6482(19)
_cell_measurement_reflns_used 1902
_cell_measurement_temperature 293(2)
_cell_measurement_theta_max 21.99
_cell_measurement_theta_min 2.73
_cell_volume 2507.1(8)
_computing_cell_refinement 'SAINT (Bruker, 2000)'
_computing_data_collection 'SMART (Bruker, 2000)'
_computing_data_reduction SAINT
_computing_molecular_graphics SHELXTL
_computing_publication_material SHELXTL
_computing_structure_refinement SHELXTL
_computing_structure_solution 'SHELXTL (Bruker, 2000)'
_diffrn_ambient_temperature 293(2)
_diffrn_measured_fraction_theta_full 0.998
_diffrn_measured_fraction_theta_max 0.998
_diffrn_measurement_device_type 'Bruker SMART CCD area-detector'
_diffrn_measurement_method '\f and \w'
_diffrn_radiation_monochromator graphite
_diffrn_radiation_source 'fine-focus sealed tube'
_diffrn_radiation_type MoK\a
_diffrn_radiation_wavelength 0.71073
_diffrn_reflns_av_R_equivalents 0.0414
_diffrn_reflns_av_sigmaI/netI 0.0437
_diffrn_reflns_limit_h_max 15
_diffrn_reflns_limit_h_min -13
_diffrn_reflns_limit_k_max 22
_diffrn_reflns_limit_k_min -22
_diffrn_reflns_limit_l_max 12
_diffrn_reflns_limit_l_min -10
_diffrn_reflns_number 6226
_diffrn_reflns_theta_full 25.50
_diffrn_reflns_theta_max 25.50
_diffrn_reflns_theta_min 2.17
_diffrn_standards_decay_% 0
_diffrn_standards_number 0
_exptl_absorpt_coefficient_mu 0.920
_exptl_absorpt_correction_type none
_exptl_crystal_colour green
_exptl_crystal_density_diffrn 1.516
_exptl_crystal_density_method 'not measured'
_exptl_crystal_description block
_exptl_crystal_F_000 1180
_exptl_crystal_size_max 0.30
_exptl_crystal_size_mid 0.20
_exptl_crystal_size_min 0.20
_refine_diff_density_max 0.517
_refine_diff_density_min -0.161
_refine_ls_abs_structure_details 'Flack (1983)'
_refine_ls_abs_structure_Flack -0.018(19)
_refine_ls_extinction_method none
_refine_ls_goodness_of_fit_ref 1.025
_refine_ls_hydrogen_treatment constr
_refine_ls_matrix_type full
_refine_ls_number_parameters 179
_refine_ls_number_reflns 1968
_refine_ls_number_restraints 1
_refine_ls_restrained_S_all 1.025
_refine_ls_R_factor_all 0.0452
_refine_ls_R_factor_gt 0.0355
_refine_ls_shift/su_max 0.000
_refine_ls_shift/su_mean 0.000
_refine_ls_structure_factor_coef Fsqd
_refine_ls_weighting_details 'calc w=1/[\s^2^(Fo^2^)+(0.035P)^2^] where P=(Fo^2^+2Fc^2^)/3'
_refine_ls_weighting_scheme calc
_refine_ls_wR_factor_gt 0.0742
_refine_ls_wR_factor_ref 0.0769
_reflns_number_gt 1628
_reflns_number_total 1968
_reflns_threshold_expression I>2\s(I)
_cod_data_source_file hg2032.cif
_cod_data_source_block I
_cod_original_sg_symbol_Hall 'A 2 -2ac'
_cod_database_code 2209528
_cod_database_fobs_code 2209528

loop_
_symmetry_equiv_pos_as_xyz
'x, y, z'
'-x, -y, z'
'x+1/2, -y+1/2, z'
'-x+1/2, y+1/2, z'
'x, y+1/2, z+1/2'
'-x, -y+1/2, z+1/2'
'x+1/2, -y+1, z+1/2'
'-x+1/2, y+1, z+1/2'

loop_
_atom_site_type_symbol
_atom_site_label
_atom_site_fract_x
_atom_site_fract_y
_atom_site_fract_z
_atom_site_U_iso_or_equiv
_atom_site_adp_type
_atom_site_calc_flag
_atom_site_refinement_flags
_atom_site_occupancy
Cu Cu1 0.0000 0.0000 0.15509(8) 0.05477(18) Uani d S 1
O O1 -0.01374(17) 0.08533(14) 0.0199(3) 0.0647(7) Uani d . 1
O O2 0.2825(2) 0.16322(19) -0.0921(3) 0.0944(11) Uani d . 1
H H2 0.2684 0.1366 -0.0332 0.142 Uiso calc R 1
N N1 0.0829(2) -0.05852(16) 0.2994(3) 0.0559(7) Uani d . 1
N N2 0.1460(2) 0.03693(15) 0.1424(4) 0.0536(7) Uani d . 1
N N3 0.1671(2) 0.08738(15) 0.0528(3) 0.0578(8) Uani d . 1
C C1 0.0453(4) -0.1023(2) 0.3847(5) 0.0796(12) Uani d . 1
H H1 -0.0266 -0.1138 0.3824 0.096 Uiso calc R 1
C C2 0.1079(5) -0.1322(2) 0.4778(5) 0.1006(17) Uani d . 1
H H2A 0.0786 -0.1619 0.5386 0.121 Uiso calc R 1
C C3 0.2147(5) -0.1166(3) 0.4774(5) 0.1028(18) Uani d . 1
H H3 0.2593 -0.1370 0.5371 0.123 Uiso calc R 1
C C4 0.2557(4) -0.0708(2) 0.3891(5) 0.0782(13) Uani d . 1
H H4 0.3277 -0.0594 0.3885 0.094 Uiso calc R 1
C C5 0.1877(3) -0.0426(2) 0.3020(3) 0.0565(9) Uani d . 1
C C6 0.2216(3) 0.00967(18) 0.2055(4) 0.0575(10) Uani d . 1
C C7 0.3361(3) 0.0287(2) 0.1857(5) 0.0852(15) Uani d . 1
H H7A 0.3666 -0.0029 0.1244 0.128 Uiso calc R 1
H H7B 0.3740 0.0240 0.2636 0.128 Uiso calc R 1
H H7C 0.3412 0.0770 0.1565 0.128 Uiso calc R 1
C C8 0.0776(3) 0.10946(18) -0.0042(3) 0.0534(9) Uani d . 1
C C9 0.0921(3) 0.16456(17) -0.1038(3) 0.0537(9) Uani d . 1
C C10 0.0033(3) 0.1935(2) -0.1616(4) 0.0657(10) Uani d . 1
H H10 -0.0639 0.1803 -0.1335 0.079 Uiso calc R 1
C C11 0.0114(3) 0.2405(2) -0.2577(4) 0.0781(12) Uani d . 1
H H11 -0.0496 0.2596 -0.2941 0.094 Uiso calc R 1
C C12 0.1099(3) 0.2599(2) -0.3009(4) 0.0823(13) Uani d . 1
H H12 0.1159 0.2912 -0.3683 0.099 Uiso calc R 1
C C13 0.1991(3) 0.2334(2) -0.2454(5) 0.0803(13) Uani d . 1
H H13 0.2657 0.2467 -0.2754 0.096 Uiso calc R 1
C C14 0.1916(3) 0.1868(2) -0.1446(4) 0.0687(11) Uani d . 1

loop_
_atom_site_aniso_label
_atom_site_aniso_U_11
_atom_site_aniso_U_22
_atom_site_aniso_U_33
_atom_site_aniso_U_12
_atom_site_aniso_U_13
_atom_site_aniso_U_23
Cu1 0.0486(3) 0.0660(3) 0.0497(3) 0.0084(3) 0.000 0.000
O1 0.0515(15) 0.0773(18) 0.0651(18) -0.0171(11) 0.0059(12) 0.0092(15)
O2 0.0515(18) 0.113(3) 0.119(3) -0.0051(14) 0.0164(19) 0.033(2)
N1 0.0522(18) 0.0604(18) 0.055(2) 0.0076(14) -0.0031(14) -0.0059(16)
N2 0.0467(15) 0.0590(15) 0.0552(19) 0.0014(12) -0.0021(16) -0.0092(19)
N3 0.0551(18) 0.0591(18) 0.059(2) -0.0060(13) 0.0037(15) -0.0004(16)
C1 0.087(3) 0.074(3) 0.078(3) 0.001(2) 0.016(3) -0.010(3)
C2 0.148(5) 0.083(3) 0.070(4) 0.028(3) 0.005(4) 0.013(3)
C3 0.142(5) 0.091(4) 0.075(4) 0.055(3) -0.036(3) -0.010(3)
C4 0.080(3) 0.078(3) 0.076(3) 0.026(3) -0.030(3) -0.021(3)
C5 0.053(2) 0.061(2) 0.056(2) 0.0171(17) -0.0125(18) -0.017(2)
C6 0.0448(19) 0.061(2) 0.067(3) 0.0001(16) -0.0022(16) -0.0221(19)
C7 0.050(2) 0.095(3) 0.111(5) -0.0083(18) -0.005(2) -0.028(3)
C8 0.056(2) 0.054(2) 0.050(2) -0.0076(18) 0.0088(18) -0.0109(18)
C9 0.051(2) 0.055(2) 0.055(3) -0.0110(15) 0.0062(18) -0.0050(19)
C10 0.054(2) 0.073(2) 0.070(3) -0.0091(19) 0.0036(19) 0.010(2)
C11 0.071(3) 0.081(3) 0.082(3) -0.010(2) -0.002(2) 0.013(3)
C12 0.085(3) 0.085(3) 0.077(4) -0.016(2) 0.010(2) 0.014(2)
C13 0.065(3) 0.087(3) 0.090(3) -0.011(2) 0.029(2) 0.017(3)
C14 0.054(2) 0.079(3) 0.073(3) -0.002(2) 0.008(2) -0.001(2)

loop_
_atom_type_symbol
_atom_type_description
_atom_type_scat_dispersion_real
_atom_type_scat_dispersion_imag
_atom_type_scat_source
C C 0.0033 0.0016 'International Tables Vol C Tables 4.2.6.8 and 6.1.1.4'
H H 0.0000 0.0000 'International Tables Vol C Tables 4.2.6.8 and 6.1.1.4'
N N 0.0061 0.0033 'International Tables Vol C Tables 4.2.6.8 and 6.1.1.4'
O O 0.0106 0.0060 'International Tables Vol C Tables 4.2.6.8 and 6.1.1.4'
Cu Cu 0.3201 1.2651 'International Tables Vol C Tables 4.2.6.8 and 6.1.1.4'

loop_
_geom_angle_atom_site_label_1
_geom_angle_atom_site_label_2
_geom_angle_atom_site_label_3
_geom_angle_site_symmetry_1
_geom_angle_site_symmetry_3
_geom_angle
_geom_angle_publ_flag
N2 Cu1 N2 . 2 172.1(2) yes
N2 Cu1 N1 . 2 108.75(13) yes
N2 Cu1 N1 2 2 77.11(13) ?
N2 Cu1 N1 . . 77.11(13) yes
N2 Cu1 N1 2 . 108.75(13) ?
N1 Cu1 N1 2 . 89.07(16) yes
N2 Cu1 O1 . 2 98.04(11) yes
N2 Cu1 O1 2 2 76.59(12) ?
N1 Cu1 O1 2 2 152.95(10) ?
N1 Cu1 O1 . 2 93.46(10) yes
N2 Cu1 O1 . . 76.59(12) yes
N2 Cu1 O1 2 . 98.04(11) ?
N1 Cu1 O1 2 . 93.46(11) ?
N1 Cu1 O1 . . 152.95(10) yes
O1 Cu1 O1 2 . 96.32(15) yes
C8 O1 Cu1 . . 109.2(2) ?
C14 O2 H2 . . 109.5 ?
C1 N1 C5 . . 118.4(4) ?
C1 N1 Cu1 . . 129.6(3) ?
C5 N1 Cu1 . . 111.9(2) ?
C6 N2 N3 . . 120.0(3) ?
C6 N2 Cu1 . . 121.3(3) ?
N3 N2 Cu1 . . 118.2(2) ?
C8 N3 N2 . . 111.4(3) ?
N1 C1 C2 . . 123.0(5) ?
N1 C1 H1 . . 118.5 ?
C2 C1 H1 . . 118.5 ?
C3 C2 C1 . . 117.8(5) ?
C3 C2 H2A . . 121.1 ?
C1 C2 H2A . . 121.1 ?
C4 C3 C2 . . 120.1(4) ?
C4 C3 H3 . . 119.9 ?
C2 C3 H3 . . 119.9 ?
C5 C4 C3 . . 118.1(5) ?
C5 C4 H4 . . 120.9 ?
C3 C4 H4 . . 120.9 ?
N1 C5 C4 . . 122.5(4) ?
N1 C5 C6 . . 114.4(3) ?
C4 C5 C6 . . 123.1(4) ?
N2 C6 C5 . . 114.6(3) ?
N2 C6 C7 . . 123.3(4) ?
C5 C6 C7 . . 122.1(4) ?
C6 C7 H7A . . 109.5 ?
C6 C7 H7B . . 109.5 ?
H7A C7 H7B . . 109.5 ?
C6 C7 H7C . . 109.5 ?
H7A C7 H7C . . 109.5 ?
H7B C7 H7C . . 109.5 ?
O1 C8 N3 . . 124.1(3) ?
O1 C8 C9 . . 120.3(3) ?
N3 C8 C9 . . 115.6(3) ?
C10 C9 C14 . . 118.0(4) ?
C10 C9 C8 . . 119.2(3) ?
C14 C9 C8 . . 122.7(3) ?
C11 C10 C9 . . 122.0(4) ?
C11 C10 H10 . . 119.0 ?
C9 C10 H10 . . 119.0 ?
C10 C11 C12 . . 119.6(4) ?
C10 C11 H11 . . 120.2 ?
C12 C11 H11 . . 120.2 ?
C13 C12 C11 . . 120.1(4) ?
C13 C12 H12 . . 119.9 ?
C11 C12 H12 . . 119.9 ?
C12 C13 C14 . . 120.7(4) ?
C12 C13 H13 . . 119.7 ?
C14 C13 H13 . . 119.7 ?
O2 C14 C13 . . 118.1(4) ?
O2 C14 C9 . . 122.5(4) ?
C13 C14 C9 . . 119.5(4) ?

loop_
_geom_bond_atom_site_label_1
_geom_bond_atom_site_label_2
_geom_bond_site_symmetry_2
_geom_bond_distance
_geom_bond_publ_flag
Cu1 N2 . 1.966(3) yes
Cu1 N2 2 1.966(3) ?
Cu1 N1 2 2.156(3) ?
Cu1 N1 . 2.156(3) yes
Cu1 O1 2 2.158(3) ?
Cu1 O1 . 2.158(3) yes
O1 C8 . 1.260(4) ?
O2 C14 . 1.346(4) ?
O2 H2 . 0.8200 ?
N1 C1 . 1.311(5) ?
N1 C5 . 1.351(4) ?
N2 C6 . 1.272(4) ?
N2 N3 . 1.369(4) ?
N3 C8 . 1.344(4) ?
C1 C2 . 1.384(6) ?
C1 H1 . 0.9300 ?
C2 C3 . 1.375(7) ?
C2 H2A . 0.9300 ?
C3 C4 . 1.372(7) ?
C3 H3 . 0.9300 ?
C4 C5 . 1.368(5) ?
C4 H4 . 0.9300 ?
C5 C6 . 1.482(5) ?
C6 C7 . 1.498(5) ?
C7 H7A . 0.9600 ?
C7 H7B . 0.9600 ?
C7 H7C . 0.9600 ?
C8 C9 . 1.491(5) ?
C9 C10 . 1.386(5) ?
C9 C14 . 1.388(5) ?
C10 C11 . 1.354(6) ?
C10 H10 . 0.9300 ?
C11 C12 . 1.371(5) ?
C11 H11 . 0.9300 ?
C12 C13 . 1.361(6) ?
C12 H12 . 0.9300 ?
C13 C14 . 1.387(6) ?
C13 H13 . 0.9300 ?

loop_
_geom_hbond_atom_site_label_D
_geom_hbond_atom_site_label_H
_geom_hbond_atom_site_label_A
_geom_hbond_distance_DH
_geom_hbond_distance_HA
_geom_hbond_distance_DA
_geom_hbond_angle_DHA
O2 H2 N3 0.82 1.82 2.550(4) 148

loop_
_geom_torsion_atom_site_label_1
_geom_torsion_atom_site_label_2
_geom_torsion_atom_site_label_3
_geom_torsion_atom_site_label_4
_geom_torsion_site_symmetry_1
_geom_torsion
N2 Cu1 O1 C8 . 5.5(2)
N2 Cu1 O1 C8 2 -168.6(2)
N1 Cu1 O1 C8 2 114.0(2)
N1 Cu1 O1 C8 . 19.3(4)
O1 Cu1 O1 C8 2 -91.3(2)
N2 Cu1 N1 C1 . 173.4(4)
N2 Cu1 N1 C1 2 -12.1(4)
N1 Cu1 N1 C1 2 63.9(3)
O1 Cu1 N1 C1 2 -89.2(3)
O1 Cu1 N1 C1 . 159.7(3)
N2 Cu1 N1 C5 . -2.7(2)
N2 Cu1 N1 C5 2 171.7(2)
N1 Cu1 N1 C5 2 -112.2(3)
O1 Cu1 N1 C5 2 94.7(2)
O1 Cu1 N1 C5 . -16.4(4)
N2 Cu1 N2 C6 2 -131.5(3)
N1 Cu1 N2 C6 2 91.5(3)
N1 Cu1 N2 C6 . 7.0(3)
O1 Cu1 N2 C6 2 -84.8(3)
O1 Cu1 N2 C6 . -179.4(3)
N2 Cu1 N2 N3 2 40.9(2)
N1 Cu1 N2 N3 2 -96.0(2)
N1 Cu1 N2 N3 . 179.4(3)
O1 Cu1 N2 N3 2 87.7(2)
O1 Cu1 N2 N3 . -6.9(2)
C6 N2 N3 C8 . 179.7(3)
Cu1 N2 N3 C8 . 7.1(3)
C5 N1 C1 C2 . 0.8(6)
Cu1 N1 C1 C2 . -175.1(3)
N1 C1 C2 C3 . -2.1(7)
C1 C2 C3 C4 . 2.0(7)
C2 C3 C4 C5 . -0.8(7)
C1 N1 C5 C4 . 0.6(5)
Cu1 N1 C5 C4 . 177.2(3)
C1 N1 C5 C6 . -177.5(3)
Cu1 N1 C5 C6 . -0.9(3)
C3 C4 C5 N1 . -0.6(6)
C3 C4 C5 C6 . 177.3(4)
N3 N2 C6 C5 . 178.2(3)
Cu1 N2 C6 C5 . -9.4(4)
N3 N2 C6 C7 . -1.4(5)
Cu1 N2 C6 C7 . 170.9(3)
N1 C5 C6 N2 . 6.3(4)
C4 C5 C6 N2 . -171.7(3)
N1 C5 C6 C7 . -174.1(3)
C4 C5 C6 C7 . 7.9(5)
Cu1 O1 C8 N3 . -3.8(4)
Cu1 O1 C8 C9 . 174.4(2)
N2 N3 C8 O1 . -1.6(4)
N2 N3 C8 C9 . -179.9(3)
O1 C8 C9 C10 . 5.8(5)
N3 C8 C9 C10 . -175.9(3)
O1 C8 C9 C14 . -172.1(3)
N3 C8 C9 C14 . 6.2(5)
C14 C9 C10 C11 . 2.0(6)
C8 C9 C10 C11 . -176.0(4)
C9 C10 C11 C12 . 0.7(7)
C10 C11 C12 C13 . -1.6(7)
C11 C12 C13 C14 . -0.2(7)
C12 C13 C14 O2 . -178.9(4)
C12 C13 C14 C9 . 2.9(6)
C10 C9 C14 O2 . 178.1(4)
C8 C9 C14 O2 . -4.0(6)
C10 C9 C14 C13 . -3.8(6)
C8 C9 C14 C13 . 174.1(4)
